data_4343556
loop_
_publ_author_name
'Cameron, T.S.'
'Dionne, I.'
'Passmore, J.'
'Parsons, S.'
'Brooke Jenkins, H.D.'
'Roobottom, H.K.'

_publ_section_title
;
 Preparation, X-ray crystal structure determination, lattice potential
 energy, and energetics of formation of the salt S4 (As F6)2 . (As F3)
 containing the lattice-stabilized tetrasulfur(2+) cation.
;
_journal_name_full 'Inorganic Chemistry'
_journal_page_first 2042
_journal_page_last 2052
_journal_volume 39
_journal_year 2000
_chemical_formula_sum 'As3 F15 S4'
_chemical_name_systematic '(S4 (As F6)2) (As F3)'
_space_group_IT_number 14
_symmetry_space_group_name_Hall '-P 2ybc'
_symmetry_space_group_name_H-M 'P 1 21/c 1'
_cell_angle_alpha 90
_cell_angle_beta 92.82
_cell_angle_gamma 90
_cell_formula_units_Z 4
_cell_length_a 7.886
_cell_length_b 9.261
_cell_length_c 19.191
_cell_volume 1399.865
_citation_journal_id_ASTM INOCAJ
_cod_data_source_file Cameron_INOCAJ_2000_1117.cif
_cod_data_source_block As3F15S4
_cod_database_code 4343556

loop_
_symmetry_equiv_pos_as_xyz
x,y,z
-x,y+1/2,-z+1/2
-x,-y,-z
x,-y-1/2,z-1/2

loop_
_atom_site_label
_atom_site_type_symbol
_atom_site_fract_x
_atom_site_fract_y
_atom_site_fract_z
_atom_site_occupancy
_atom_site_U_iso_or_equiv
F8 F-1 0.432 0.07 0.42 0.5 0.0
S2 S 0.2482 0.1703 0.0976 1 0.0
F13 F-1 0.4085 0.7774 0.3053 1 0.0
F7 F-1 0.413 0.006 0.4307 0.5 0.0
F18 F-1 0.1042 0.6508 0.4913 1 0.0
F19 F-1 0.3042 0.6003 0.5937 1 0.0
F1 F-1 0.2318 0.0627 0.3282 1 0.0
F11 F-1 0.3772 0.5294 0.3132 1 0.0
F10 F-1 0.059 0.181 0.405 0.5 0.0
S3 S 0.2146 0.3572 0.1412 1 0.0
F6 F-1 0.182 -0.072 0.4313 0.5 0.0
S4 S 0.2185 0.2682 0.2354 1 0.0
As3 As+3 0.2723 0.7297 0.5316 1 0.0
F15 F-1 0.1523 0.7856 0.2291 1 0.0
F12 F-1 0.1382 0.6813 0.3406 1 0.0
S1 S 0.2481 0.0824 0.1927 1 0.0
As2 As+5 0.2648 0.6604 0.2723 1 0.0
F14 F-1 0.3865 0.634 0.2025 1 0.0
F16 F-1 0.1227 0.5371 0.2395 1 0.0
F3 F-1 0.254 0.271 0.407 0.5 0.0
F5 F-1 0.13 -0.054 0.429 0.5 0.0
F4 F-1 0.2295 0.1268 0.5059 1 0.0
As1 As+5 0.2327 0.0947 0.4171 1 0.0
F9 F-1 0.017 0.113 0.412 0.5 0.0
F17 F-1 0.4145 0.6647 0.4782 1 0.0
F2 F-1 0.358 0.233 0.4048 0.5 0.0
